data_7251130
loop_
_publ_author_name
'Femina, C.'
'Yamamoto, Norifumi'
'Ramya, N. K.'
'Sajith, Pookkottu K.'
'Thomas, Reji'

_publ_section_title
;
 Photophysical Divergence Driven by \p-Spacer Variations in
 Anthracene-Cyanostilbene Architecture
;
_journal_name_full 'Physical Chemistry Chemical Physics'
_journal_paper_doi 10.1039/D5CP03033A
_journal_year 2025
_chemical_compound_source No
_chemical_formula_moiety 'C48 H52 N2 O2'
_chemical_formula_sum 'C48 H52 N2 O2'
_chemical_formula_weight 688.91
_chemical_name_systematic (2Z,2'Z)-3,3'-(anthracene-9,10-diyl)bis(2-(4-(octyloxy)phenyl)acrylonitrile)
_space_group_crystal_system triclinic
_space_group_IT_number 2
_space_group_name_Hall '-P 1'
_space_group_name_H-M_alt 'P -1'
_atom_sites_solution_hydrogens geom
_audit_creation_method SHELXL-2019/3
_audit_update_record
;
2025-01-16 deposited with the CCDC.	2025-10-22 downloaded from the CCDC.
;
_cell_angle_alpha 80.960(2)
_cell_angle_beta 81.390(2)
_cell_angle_gamma 85.005(2)
_cell_formula_units_Z 1
_cell_length_a 6.1036(3)
_cell_length_b 8.6157(5)
_cell_length_c 18.5115(10)
_cell_measurement_reflns_used 9888
_cell_measurement_temperature 100(2)
_cell_measurement_theta_max 27.51
_cell_measurement_theta_min 3.04
_cell_volume 948.52(9)
_computing_cell_refinement 'APEX4 V8.40B (Bruker, 2021)'
_computing_data_collection 'APEX4 (Bruker, v2021.4-0)'
_computing_data_reduction 'SAINT/XPREP (Bruker, 2021)'
_computing_structure_refinement 'SHELXL-2019/3 (Sheldrick, 2019)'
_computing_structure_solution 'SHELXT-2018/2 (Sheldrick, 2018)'
_diffrn_ambient_temperature 100(2)
_diffrn_measured_fraction_theta_full 0.997
_diffrn_measured_fraction_theta_max 0.997
_diffrn_measurement_device_type 'Bruker D8 VENTURE diffractometer equipped with PHOTON II detector'
_diffrn_measurement_method 'omega and phi scans'
_diffrn_radiation_source 'fine-focus sealed tube'
_diffrn_radiation_type MoK\a
_diffrn_radiation_wavelength 0.71073
_diffrn_reflns_av_R_equivalents 0.0572
_diffrn_reflns_av_unetI/netI 0.0330
_diffrn_reflns_Laue_measured_fraction_full 0.997
_diffrn_reflns_Laue_measured_fraction_max 0.997
_diffrn_reflns_limit_h_max 7
_diffrn_reflns_limit_h_min -7
_diffrn_reflns_limit_k_max 10
_diffrn_reflns_limit_k_min -10
_diffrn_reflns_limit_l_max 22
_diffrn_reflns_limit_l_min -22
_diffrn_reflns_number 32707
_diffrn_reflns_point_group_measured_fraction_full 0.997
_diffrn_reflns_point_group_measured_fraction_max 0.997
_diffrn_reflns_theta_full 25.242
_diffrn_reflns_theta_max 25.998
_diffrn_reflns_theta_min 3.376
_exptl_absorpt_coefficient_mu 0.073
_exptl_absorpt_correction_T_max 0.9035
_exptl_absorpt_correction_T_min 0.7038
_exptl_absorpt_correction_type multi-scan
_exptl_absorpt_process_details
;
 SADABS-2016/2 - Bruker AXS area detector scaling and absorption 
 correction
 Reference: Krause, L., Herbst-Irmer, R., Sheldrick G.M. & Stalke D.,
 J. Appl. Cryst. 48 (2015) 3-10.
;
_exptl_crystal_colour YELLOW
_exptl_crystal_density_diffrn 1.206
_exptl_crystal_description BLOCK
_exptl_crystal_F_000 370
_exptl_crystal_preparation Luminescent
_exptl_crystal_recrystallization_method 'Re-crystallisation from solvent: Dichloromethane'
_exptl_crystal_size_max 0.275
_exptl_crystal_size_mid 0.145
_exptl_crystal_size_min 0.083
_refine_diff_density_max 0.322
_refine_diff_density_min -0.313
_refine_diff_density_rms 0.056
_refine_ls_extinction_method none
_refine_ls_goodness_of_fit_ref 1.053
_refine_ls_hydrogen_treatment constr
_refine_ls_matrix_type full
_refine_ls_number_parameters 235
_refine_ls_number_reflns 3738
_refine_ls_number_restraints 0
_refine_ls_restrained_S_all 1.053
_refine_ls_R_factor_all 0.0526
_refine_ls_R_factor_gt 0.0472
_refine_ls_shift/su_max 0.000
_refine_ls_shift/su_mean 0.000
_refine_ls_structure_factor_coef Fsqd
_refine_ls_weighting_details 'w=1/[\s^2^(Fo^2^)+(0.0709P)^2^+0.4385P] where P=(Fo^2^+2Fc^2^)/3'
_refine_ls_weighting_scheme calc
_refine_ls_wR_factor_gt 0.1278
_refine_ls_wR_factor_ref 0.1321
_reflns_Friedel_coverage 0.000
_reflns_number_gt 3325
_reflns_number_total 3738
_reflns_threshold_expression 'I > 2\s(I)'
_cod_data_source_file d5cp03033a2.cif
_cod_data_source_block CSB_B_OCT
_cod_database_code 7251130
_shelx_shelxl_version_number 2019/3
_shelx_space_group_comment
;
The symmetry employed for this shelxl refinement is uniquely defined
by the following loop, which should always be used as a source of
symmetry information in preference to the above space-group names.
They are only intended as comments.
;
_shelx_estimated_absorpt_t_min 0.980
_shelx_estimated_absorpt_t_max 0.994

loop_
_space_group_symop_operation_xyz
'x, y, z'
'-x, -y, -z'

loop_
_atom_site_label
_atom_site_type_symbol
_atom_site_fract_x
_atom_site_fract_y
_atom_site_fract_z
_atom_site_U_iso_or_equiv
_atom_site_adp_type
_atom_site_occupancy
_atom_site_site_symmetry_order
_atom_site_calc_flag
_atom_site_refinement_flags_posn
_atom_site_refinement_flags_adp
_atom_site_refinement_flags_occupancy
_atom_site_disorder_assembly
_atom_site_disorder_group
C1 C 1.1171(3) -0.3011(2) 0.81404(9) 0.0295(4) Uani 1 1 d . . . . .
H1A H 1.252104 -0.370874 0.817282 0.044 Uiso 1 1 calc R U . . .
H1B H 1.119113 -0.216626 0.843670 0.044 Uiso 1 1 calc R U . . .
H1C H 0.986560 -0.361684 0.832788 0.044 Uiso 1 1 calc R U . . .
C2 C 1.1073(2) -0.23003(17) 0.73377(8) 0.0206(3) Uani 1 1 d . . . . .
H2A H 1.109508 -0.316534 0.704169 0.025 Uiso 1 1 calc R U . . .
H2B H 1.241882 -0.171671 0.715037 0.025 Uiso 1 1 calc R U . . .
C3 C 0.9027(2) -0.11874(17) 0.72202(8) 0.0188(3) Uani 1 1 d . . . . .
H3A H 0.899173 -0.032061 0.751599 0.023 Uiso 1 1 calc R U . . .
H3B H 0.767433 -0.176848 0.739857 0.023 Uiso 1 1 calc R U . . .
C4 C 0.9013(2) -0.04915(16) 0.64086(8) 0.0181(3) Uani 1 1 d . . . . .
H4A H 1.036687 0.009035 0.623431 0.022 Uiso 1 1 calc R U . . .
H4B H 0.907382 -0.136457 0.611502 0.022 Uiso 1 1 calc R U . . .
C5 C 0.6986(2) 0.06170(16) 0.62637(7) 0.0167(3) Uani 1 1 d . . . . .
H5A H 0.691403 0.148821 0.655894 0.020 Uiso 1 1 calc R U . . .
H5B H 0.562913 0.003493 0.643111 0.020 Uiso 1 1 calc R U . . .
C6 C 0.7020(2) 0.13100(16) 0.54496(7) 0.0172(3) Uani 1 1 d . . . . .
H6A H 0.835077 0.192142 0.528398 0.021 Uiso 1 1 calc R U . . .
H6B H 0.712630 0.044203 0.515086 0.021 Uiso 1 1 calc R U . . .
C7 C 0.4946(2) 0.23781(16) 0.53192(7) 0.0165(3) Uani 1 1 d . . . . .
H7A H 0.361928 0.176998 0.550086 0.020 Uiso 1 1 calc R U . . .
H7B H 0.486554 0.325560 0.561114 0.020 Uiso 1 1 calc R U . . .
C8 C 0.4888(2) 0.30556(16) 0.45153(8) 0.0171(3) Uani 1 1 d . . . . .
H8A H 0.614865 0.372577 0.432858 0.020 Uiso 1 1 calc R U . . .
H8B H 0.497796 0.220012 0.421000 0.020 Uiso 1 1 calc R U . . .
C9 C 0.2338(2) 0.47700(16) 0.38256(7) 0.0157(3) Uani 1 1 d . . . . .
C10 C 0.0298(2) 0.56357(16) 0.38509(8) 0.0168(3) Uani 1 1 d . . . . .
H10 H -0.065767 0.562928 0.430611 0.020 Uiso 1 1 calc R U . . .
C11 C -0.0334(2) 0.65053(16) 0.32124(8) 0.0158(3) Uani 1 1 d . . . . .
H11 H -0.173062 0.708908 0.323381 0.019 Uiso 1 1 calc R U . . .
C12 C 0.1053(2) 0.65392(16) 0.25337(7) 0.0149(3) Uani 1 1 d . . . . .
C13 C 0.3066(2) 0.56412(16) 0.25170(8) 0.0177(3) Uani 1 1 d . . . . .
H13 H 0.401037 0.562932 0.206036 0.021 Uiso 1 1 calc R U . . .
C14 C 0.3726(2) 0.47607(16) 0.31544(8) 0.0175(3) Uani 1 1 d . . . . .
H14 H 0.510877 0.415910 0.313279 0.021 Uiso 1 1 calc R U . . .
C15 C 0.0383(2) 0.75333(15) 0.18633(8) 0.0146(3) Uani 1 1 d . . . . .
C16 C 0.1693(2) 0.79566(15) 0.12233(8) 0.0155(3) Uani 1 1 d . . . . .
H16 H 0.321282 0.758746 0.117848 0.019 Uiso 1 1 calc R U . . .
C17 C 0.0867(2) 0.89755(16) 0.05838(7) 0.0148(3) Uani 1 1 d . . . . .
C18 C 0.1644(2) 1.04957(16) 0.03661(7) 0.0150(3) Uani 1 1 d . . . . .
C19 C 0.3300(2) 1.10379(17) 0.07217(8) 0.0191(3) Uani 1 1 d . . . . .
H19 H 0.394210 1.034564 0.109706 0.023 Uiso 1 1 calc R U . . .
C20 C 0.3966(3) 1.25307(18) 0.05291(9) 0.0249(3) Uani 1 1 d . . . . .
H20 H 0.509608 1.286370 0.076035 0.030 Uiso 1 1 calc R U . . .
C21 C -0.0730(2) 0.84575(16) 0.02137(7) 0.0155(3) Uani 1 1 d . . . . .
C22 C -0.1434(2) 0.68809(17) 0.03779(8) 0.0203(3) Uani 1 1 d . . . . .
H22 H -0.080812 0.615605 0.074596 0.024 Uiso 1 1 calc R U . . .
C23 C -0.2976(3) 0.64041(18) 0.00176(9) 0.0268(4) Uani 1 1 d . . . . .
H23 H -0.339980 0.534866 0.013137 0.032 Uiso 1 1 calc R U . . .
C24 C -0.1907(2) 0.81742(17) 0.19298(7) 0.0183(3) Uani 1 1 d . . . . .
N1 N -0.3707(2) 0.86884(17) 0.19988(7) 0.0282(3) Uani 1 1 d . . . . .
O1 O 0.28146(16) 0.39744(12) 0.44883(5) 0.0191(2) Uani 1 1 d . . . . .

loop_
_atom_site_aniso_label
_atom_site_aniso_U_11
_atom_site_aniso_U_22
_atom_site_aniso_U_33
_atom_site_aniso_U_23
_atom_site_aniso_U_13
_atom_site_aniso_U_12
C1 0.0340(9) 0.0302(9) 0.0217(8) 0.0013(7) -0.0092(7) 0.0120(7)
C2 0.0232(7) 0.0201(7) 0.0174(7) 0.0005(6) -0.0056(6) 0.0038(6)
C3 0.0223(7) 0.0177(7) 0.0159(7) 0.0001(5) -0.0043(5) 0.0006(6)
C4 0.0204(7) 0.0177(7) 0.0152(7) 0.0005(5) -0.0032(5) 0.0014(5)
C5 0.0205(7) 0.0155(7) 0.0134(7) 0.0008(5) -0.0032(5) -0.0011(5)
C6 0.0206(7) 0.0165(7) 0.0137(7) 0.0007(5) -0.0036(5) -0.0005(5)
C7 0.0202(7) 0.0158(7) 0.0130(7) 0.0009(5) -0.0036(5) -0.0011(5)
C8 0.0177(7) 0.0176(7) 0.0146(7) 0.0015(5) -0.0032(5) 0.0009(5)
C9 0.0209(7) 0.0138(6) 0.0121(7) 0.0029(5) -0.0055(5) -0.0034(5)
C10 0.0178(7) 0.0189(7) 0.0125(7) 0.0007(5) -0.0009(5) -0.0027(5)
C11 0.0162(6) 0.0153(6) 0.0154(7) 0.0006(5) -0.0034(5) -0.0009(5)
C12 0.0177(7) 0.0136(6) 0.0136(7) 0.0014(5) -0.0047(5) -0.0040(5)
C13 0.0207(7) 0.0183(7) 0.0124(7) 0.0015(5) -0.0010(5) -0.0005(5)
C14 0.0188(7) 0.0167(7) 0.0154(7) 0.0017(5) -0.0034(5) 0.0030(5)
C15 0.0169(6) 0.0127(6) 0.0145(7) 0.0003(5) -0.0054(5) -0.0013(5)
C16 0.0160(6) 0.0142(6) 0.0162(7) 0.0012(5) -0.0052(5) -0.0007(5)
C17 0.0157(6) 0.0164(7) 0.0103(6) 0.0014(5) -0.0006(5) 0.0016(5)
C18 0.0154(6) 0.0173(7) 0.0107(6) 0.0011(5) -0.0009(5) 0.0005(5)
C19 0.0198(7) 0.0215(7) 0.0147(7) 0.0039(5) -0.0051(5) -0.0019(5)
C20 0.0265(8) 0.0254(8) 0.0242(8) 0.0033(6) -0.0119(6) -0.0085(6)
C21 0.0157(6) 0.0161(7) 0.0128(7) 0.0017(5) -0.0005(5) 0.0004(5)
C22 0.0265(7) 0.0168(7) 0.0167(7) 0.0057(5) -0.0071(6) -0.0029(6)
C23 0.0338(8) 0.0188(7) 0.0285(8) 0.0058(6) -0.0114(7) -0.0099(6)
C24 0.0227(8) 0.0204(7) 0.0102(6) 0.0050(5) -0.0039(5) -0.0027(6)
N1 0.0210(7) 0.0409(8) 0.0182(7) 0.0058(6) -0.0027(5) 0.0053(6)
O1 0.0202(5) 0.0223(5) 0.0122(5) 0.0039(4) -0.0037(4) 0.0036(4)

loop_
_atom_type_symbol
_atom_type_description
_atom_type_scat_dispersion_real
_atom_type_scat_dispersion_imag
_atom_type_scat_source
C C 0.0033 0.0016 'International Tables Vol C Tables 4.2.6.8 and 6.1.1.4'
H H 0.0000 0.0000 'International Tables Vol C Tables 4.2.6.8 and 6.1.1.4'
N N 0.0061 0.0033 'International Tables Vol C Tables 4.2.6.8 and 6.1.1.4'
O O 0.0106 0.0060 'International Tables Vol C Tables 4.2.6.8 and 6.1.1.4'

loop_
_geom_angle_atom_site_label_1
_geom_angle_atom_site_label_2
_geom_angle_atom_site_label_3
_geom_angle
_geom_angle_site_symmetry_1
_geom_angle_site_symmetry_3
_geom_angle_publ_flag
C2 C1 H1A 109.5 . . ?
C2 C1 H1B 109.5 . . ?
H1A C1 H1B 109.5 . . ?
C2 C1 H1C 109.5 . . ?
H1A C1 H1C 109.5 . . ?
H1B C1 H1C 109.5 . . ?
C1 C2 C3 114.08(12) . . ?
C1 C2 H2A 108.7 . . ?
C3 C2 H2A 108.7 . . ?
C1 C2 H2B 108.7 . . ?
C3 C2 H2B 108.7 . . ?
H2A C2 H2B 107.6 . . ?
C2 C3 C4 112.18(12) . . ?
C2 C3 H3A 109.2 . . ?
C4 C3 H3A 109.2 . . ?
C2 C3 H3B 109.2 . . ?
C4 C3 H3B 109.2 . . ?
H3A C3 H3B 107.9 . . ?
C5 C4 C3 114.02(11) . . ?
C5 C4 H4A 108.7 . . ?
C3 C4 H4A 108.7 . . ?
C5 C4 H4B 108.7 . . ?
C3 C4 H4B 108.7 . . ?
H4A C4 H4B 107.6 . . ?
C4 C5 C6 113.04(11) . . ?
C4 C5 H5A 109.0 . . ?
C6 C5 H5A 109.0 . . ?
C4 C5 H5B 109.0 . . ?
C6 C5 H5B 109.0 . . ?
H5A C5 H5B 107.8 . . ?
C7 C6 C5 111.82(11) . . ?
C7 C6 H6A 109.3 . . ?
C5 C6 H6A 109.3 . . ?
C7 C6 H6B 109.3 . . ?
C5 C6 H6B 109.3 . . ?
H6A C6 H6B 107.9 . . ?
C8 C7 C6 113.46(11) . . ?
C8 C7 H7A 108.9 . . ?
C6 C7 H7A 108.9 . . ?
C8 C7 H7B 108.9 . . ?
C6 C7 H7B 108.9 . . ?
H7A C7 H7B 107.7 . . ?
O1 C8 C7 106.19(11) . . ?
O1 C8 H8A 110.5 . . ?
C7 C8 H8A 110.5 . . ?
O1 C8 H8B 110.5 . . ?
C7 C8 H8B 110.5 . . ?
H8A C8 H8B 108.7 . . ?
O1 C9 C10 115.21(12) . . ?
O1 C9 C14 124.82(12) . . ?
C10 C9 C14 119.97(12) . . ?
C11 C10 C9 119.95(12) . . ?
C11 C10 H10 120.0 . . ?
C9 C10 H10 120.0 . . ?
C10 C11 C12 121.11(13) . . ?
C10 C11 H11 119.4 . . ?
C12 C11 H11 119.4 . . ?
C13 C12 C11 118.08(12) . . ?
C13 C12 C15 121.77(12) . . ?
C11 C12 C15 120.14(12) . . ?
C14 C13 C12 121.49(13) . . ?
C14 C13 H13 119.3 . . ?
C12 C13 H13 119.3 . . ?
C13 C14 C9 119.39(13) . . ?
C13 C14 H14 120.3 . . ?
C9 C14 H14 120.3 . . ?
C16 C15 C24 117.48(12) . . ?
C16 C15 C12 126.88(12) . . ?
C24 C15 C12 115.55(12) . . ?
C15 C16 C17 122.82(12) . . ?
C15 C16 H16 118.6 . . ?
C17 C16 H16 118.6 . . ?
C18 C17 C21 120.27(12) . . ?
C18 C17 C16 118.99(12) . . ?
C21 C17 C16 120.70(12) . . ?
C17 C18 C19 121.39(12) . . ?
C17 C18 C21 119.67(12) . 2_575 ?
C19 C18 C21 118.92(12) . 2_575 ?
C20 C19 C18 120.87(13) . . ?
C20 C19 H19 119.6 . . ?
C18 C19 H19 119.6 . . ?
C19 C20 C23 120.24(14) . 2_575 ?
C19 C20 H20 119.9 . . ?
C23 C20 H20 119.9 2_575 . ?
C17 C21 C22 122.05(12) . . ?
C17 C21 C18 120.00(12) . 2_575 ?
C22 C21 C18 117.91(12) . 2_575 ?
C23 C22 C21 121.25(13) . . ?
C23 C22 H22 119.4 . . ?
C21 C22 H22 119.4 . . ?
C22 C23 C20 120.67(14) . 2_575 ?
C22 C23 H23 119.7 . . ?
C20 C23 H23 119.7 2_575 . ?
N1 C24 C15 178.31(15) . . ?
C9 O1 C8 119.05(10) . . ?

loop_
_geom_bond_atom_site_label_1
_geom_bond_atom_site_label_2
_geom_bond_distance
_geom_bond_site_symmetry_2
_geom_bond_publ_flag
C1 C2 1.524(2) . ?
C1 H1A 0.9800 . ?
C1 H1B 0.9800 . ?
C1 H1C 0.9800 . ?
C2 C3 1.5272(19) . ?
C2 H2A 0.9900 . ?
C2 H2B 0.9900 . ?
C3 C4 1.5286(19) . ?
C3 H3A 0.9900 . ?
C3 H3B 0.9900 . ?
C4 C5 1.5255(18) . ?
C4 H4A 0.9900 . ?
C4 H4B 0.9900 . ?
C5 C6 1.5290(18) . ?
C5 H5A 0.9900 . ?
C5 H5B 0.9900 . ?
C6 C7 1.5256(18) . ?
C6 H6A 0.9900 . ?
C6 H6B 0.9900 . ?
C7 C8 1.5151(18) . ?
C7 H7A 0.9900 . ?
C7 H7B 0.9900 . ?
C8 O1 1.4362(16) . ?
C8 H8A 0.9900 . ?
C8 H8B 0.9900 . ?
C9 O1 1.3666(16) . ?
C9 C10 1.3927(19) . ?
C9 C14 1.396(2) . ?
C10 C11 1.3840(19) . ?
C10 H10 0.9500 . ?
C11 C12 1.4038(19) . ?
C11 H11 0.9500 . ?
C12 C13 1.3929(19) . ?
C12 C15 1.4825(18) . ?
C13 C14 1.3920(19) . ?
C13 H13 0.9500 . ?
C14 H14 0.9500 . ?
C15 C16 1.344(2) . ?
C15 C24 1.4525(19) . ?
C16 C17 1.4836(18) . ?
C16 H16 0.9500 . ?
C17 C18 1.4099(19) . ?
C17 C21 1.4107(19) . ?
C18 C19 1.4326(19) . ?
C18 C21 1.4366(18) 2_575 ?
C19 C20 1.360(2) . ?
C19 H19 0.9500 . ?
C20 C23 1.423(2) 2_575 ?
C20 H20 0.9500 . ?
C21 C22 1.4334(19) . ?
C22 C23 1.357(2) . ?
C22 H22 0.9500 . ?
C23 H23 0.9500 . ?
C24 N1 1.1448(19) . ?

loop_
_geom_hbond_atom_site_label_D
_geom_hbond_atom_site_label_H
_geom_hbond_atom_site_label_A
_geom_hbond_distance_DH
_geom_hbond_distance_HA
_geom_hbond_distance_DA
_geom_hbond_angle_DHA
_geom_hbond_site_symmetry_A
_geom_hbond_publ_flag
C10 H10 O1 0.95 2.47 3.4116(17) 169.9 2_566 yes

loop_
_geom_torsion_atom_site_label_1
_geom_torsion_atom_site_label_2
_geom_torsion_atom_site_label_3
_geom_torsion_atom_site_label_4
_geom_torsion
_geom_torsion_site_symmetry_1
_geom_torsion_site_symmetry_2
_geom_torsion_site_symmetry_3
_geom_torsion_site_symmetry_4
_geom_torsion_publ_flag
C1 C2 C3 C4 179.43(13) . . . . ?
C2 C3 C4 C5 179.45(12) . . . . ?
C3 C4 C5 C6 179.44(12) . . . . ?
C4 C5 C6 C7 178.49(11) . . . . ?
C5 C6 C7 C8 -178.50(11) . . . . ?
C6 C7 C8 O1 178.00(11) . . . . ?
O1 C9 C10 C11 179.01(12) . . . . ?
C14 C9 C10 C11 -1.0(2) . . . . ?
C9 C10 C11 C12 -0.3(2) . . . . ?
C10 C11 C12 C13 1.5(2) . . . . ?
C10 C11 C12 C15 -177.36(12) . . . . ?
C11 C12 C13 C14 -1.5(2) . . . . ?
C15 C12 C13 C14 177.33(12) . . . . ?
C12 C13 C14 C9 0.3(2) . . . . ?
O1 C9 C14 C13 -179.02(12) . . . . ?
C10 C9 C14 C13 1.0(2) . . . . ?
C13 C12 C15 C16 -14.3(2) . . . . ?
C11 C12 C15 C16 164.57(14) . . . . ?
C13 C12 C15 C24 169.27(12) . . . . ?
C11 C12 C15 C24 -11.91(18) . . . . ?
C24 C15 C16 C17 -2.9(2) . . . . ?
C12 C15 C16 C17 -179.28(12) . . . . ?
C15 C16 C17 C18 112.95(15) . . . . ?
C15 C16 C17 C21 -64.85(18) . . . . ?
C21 C17 C18 C19 -178.60(12) . . . . ?
C16 C17 C18 C19 3.59(19) . . . . ?
C21 C17 C18 C21 2.7(2) . . . 2_575 ?
C16 C17 C18 C21 -175.08(12) . . . 2_575 ?
C17 C18 C19 C20 -177.07(14) . . . . ?
C21 C18 C19 C20 1.6(2) 2_575 . . . ?
C18 C19 C20 C23 1.8(2) . . . 2_575 ?
C18 C17 C21 C22 174.95(12) . . . . ?
C16 C17 C21 C22 -7.3(2) . . . . ?
C18 C17 C21 C18 -2.7(2) . . . 2_575 ?
C16 C17 C21 C18 175.03(12) . . . 2_575 ?
C17 C21 C22 C23 179.83(14) . . . . ?
C18 C21 C22 C23 -2.4(2) 2_575 . . . ?
C21 C22 C23 C20 -0.9(2) . . . 2_575 ?
C10 C9 O1 C8 -179.73(11) . . . . ?
C14 C9 O1 C8 0.3(2) . . . . ?
C7 C8 O1 C9 178.13(11) . . . . ?
